data_2312329
loop_
_publ_author_name
'Yao, Jie'
'Ciobanu, Cristiana L.'
'Cook, Nigel J.'
'Ehrig, Kathy'

_publ_section_title
;
 Ab initio crystal structures and relative phase stabilities for the
 aleksite series,
 Pb<sub>n</sub>Bi<sub>4</sub>Te<sub>4</sub>S<sub>n+2</sub>.
;
_journal_issue 6
_journal_name_full 'Acta crystallographica Section B, Structural science, crystal engineering and materials'
_journal_page_first 482
_journal_page_last 494
_journal_paper_doi 10.1107/S2052520623008776
_journal_volume 79
_journal_year 2023
_chemical_formula_sum 'Bi4 Pb6 S8 Te4'
_chemical_formula_weight 2846.04
_chemical_name_mineral Unnamed
_space_group_crystal_system trigonal
_space_group_IT_number 166
_space_group_name_Hall '-R 3 2"'
_space_group_name_H-M_alt 'R -3 m :H'
_symmetry_space_group_name_H-M 'R -3 m :H'
_cell_angle_alpha 90
_cell_angle_beta 90
_cell_angle_gamma 120
_cell_formula_units_Z 3
_cell_length_a 4.25029
_cell_length_b 4.25029
_cell_length_c 61.24237
_cell_measurement_pressure 0
_cell_measurement_temperature 0
_cell_volume 958.120
_computing_cell_refinement 'Vienna Ab Initio Simulation Package (VASP)'
_computing_structure_solution 'Vienna Ab Initio Simulation Package (VASP)'
_diffrn_ambient_pressure 0
_diffrn_ambient_temperature 0
_cod_data_source_file dk5122sup1.cif
_cod_data_source_block VI
_cod_depositor_comments 'Adding full bibliography for 2312324--2312332.cif.'
_cod_original_cell_volume 958.117
_cod_original_sg_symbol_H-M 'R -3 m'
_cod_original_formula_sum 'Pb6 Bi4 Te4 S8'
_cod_database_code 2312329

loop_
_symmetry_equiv_pos_as_xyz
x,y,z
-y,x-y,z
-x+y,-x,z
y,x,-z
-x,-x+y,-z
x-y,-y,-z
-x,-y,-z
y,-x+y,-z
x-y,x,-z
-y,-x,z
x,x-y,z
-x+y,y,z
x+1/3,y+2/3,z+2/3
-y+1/3,x-y+2/3,z+2/3
-x+y+1/3,-x+2/3,z+2/3
y+1/3,x+2/3,-z+2/3
-x+1/3,-x+y+2/3,-z+2/3
x-y+1/3,-y+2/3,-z+2/3
-x+1/3,-y+2/3,-z+2/3
y+1/3,-x+y+2/3,-z+2/3
x-y+1/3,x+2/3,-z+2/3
-y+1/3,-x+2/3,z+2/3
x+1/3,x-y+2/3,z+2/3
-x+y+1/3,y+2/3,z+2/3
x+2/3,y+1/3,z+1/3
-y+2/3,x-y+1/3,z+1/3
-x+y+2/3,-x+1/3,z+1/3
y+2/3,x+1/3,-z+1/3
-x+2/3,-x+y+1/3,-z+1/3
x-y+2/3,-y+1/3,-z+1/3
-x+2/3,-y+1/3,-z+1/3
y+2/3,-x+y+1/3,-z+1/3
x-y+2/3,x+1/3,-z+1/3
-y+2/3,-x+1/3,z+1/3
x+2/3,x-y+1/3,z+1/3
-x+y+2/3,y+1/3,z+1/3

loop_
_atom_site_label
_atom_site_type_symbol
_atom_site_symmetry_multiplicity
_atom_site_fract_x
_atom_site_fract_y
_atom_site_fract_z
_atom_site_occupancy
Bi1 Bi 6 0.00000 0.00000 0.05416 1.00000
Pb1 Pb 6 0.00000 0.00000 0.77739 1.00000
Pb2 Pb 3 0.00000 0.00000 0.50000 1.00000
Te1 Te 6 0.00000 0.00000 0.69161 1.00000
S1 S 6 0.00000 0.00000 0.41621 1.00000
S2 S 6 0.00000 0.00000 0.13877 1.00000
